data_2300030
loop_
_publ_author_name
'Henry, Paul F.'
'Weller, Mark T.'
'Wilson, Chick C.'

_publ_section_title
;
 Determination of the cation distribution in Fe~2~Ni(PO~4~)~2~ using
 isotopic substitution and powder neutron diffraction
;
_journal_issue 6
_journal_name_full 'Journal of Applied Crystallography'
_journal_page_first 1361
_journal_page_last 1367
_journal_paper_doi 10.1107/S0021889803017515
_journal_volume 36
_journal_year 2003
_chemical_formula_sum 'Fe Ni0.5 O4 P'
_chemical_formula_weight 180.17
_chemical_name_systematic ' ?'
_space_group_IT_number 14
_symmetry_cell_setting monoclinic
_symmetry_space_group_name_Hall '-P 2ybc'
_symmetry_space_group_name_H-M 'P 1 21/c 1'
_cell_angle_alpha 90.0
_cell_angle_beta 90.8913(3)
_cell_angle_gamma 90.0
_cell_formula_units_Z 4
_cell_length_a 5.98709(4)
_cell_length_b 4.72008(3)
_cell_length_c 10.35700(8)
_cell_volume 292.649(4)
_cod_data_source_file he0320.cif
_cod_data_source_block 58NI_phase_1
_cod_depositor_comments
;
The following automatic conversions were performed:
'_geom_bond_publ_flag' value 'N' changed to 'n' according to
'/home/saulius/struct/CIF-dictionaries/cif_core.dic' dictionary named
'cif_core.dic' version 2.4.1 from 2010-06-29 (60 times).

Automatic conversion script
Id: cif_fix_enum 1527 2010-12-29 10:47:43Z saulius 

The following automatic conversions were performed:

'_geom_bond_publ_flag' value 'N' changed to 'n' according to
/home/saulius/struct/CIF-dictionaries/cif_core.dic dictionary named
'cif_core.dic' version 2.4.1 from 2010-06-29 (60
times).

'_geom_angle_publ_flag' value 'N' changed to 'n' according
to /home/saulius/struct/CIF-dictionaries/cif_core.dic dictionary
named 'cif_core.dic' version 2.4.1 from 2010-06-29 (68 times).

Automatic conversion script
Id: cif_fix_values 1715 2011-07-08 13:25:40Z adriana 
;
_cod_original_cell_volume 292.64883
_cod_original_sg_symbol_H-M 'P 21/c'
_cod_original_formula_sum 'Fe1.00 Ni0.50 O4 P'
_cod_database_code 2300030

loop_
_symmetry_equiv_pos_site_id
_symmetry_equiv_pos_as_xyz
1 +x,+y,+z
2 -x,+y+1/2,-z+1/2
-1 -x,-y,-z
-2 +x,-y+1/2,+z+1/2

loop_
_atom_site_aniso_label
_atom_site_aniso_U_11
_atom_site_aniso_U_22
_atom_site_aniso_U_33
_atom_site_aniso_U_12
_atom_site_aniso_U_13
_atom_site_aniso_U_23
FE1 0.0110(7) 0.0069(7) 0.0096(7) 0.0019(5) 0.0011(5) -0.0008(6)
NI2 0.0110(7) 0.0069(7) 0.0096(7) 0.0019(5) 0.0011(5) -0.0008(6)
FE3 0.0160(6) 0.0164(6) 0.0140(5) 0.0002(5) 0.0021(4) 0.0018(5)
NI4 0.0160(6) 0.0164(6) 0.0140(5) 0.0002(5) 0.0021(4) 0.0018(5)
O5 0.0158(10) 0.0037(11) 0.0159(10) -0.0027(9) -0.0003(8) -0.0037(8)
O6 0.0171(10) 0.0111(9) 0.0095(10) 0.0021(8) 0.0035(8) -0.0007(7)
O7 0.0176(11) 0.0122(9) 0.0092(9) -0.0013(7) 0.0038(8) 0.0069(8)
O8 0.0154(9) 0.0120(10) 0.0147(9) 0.0037(8) 0.0005(7) 0.0083(9)
P9 0.0127(10) 0.0019(10) 0.0112(11) 0.0000(8) 0.0033(8) 0.0063(8)

loop_
_atom_site_label
_atom_site_fract_x
_atom_site_fract_y
_atom_site_fract_z
_atom_site_U_iso_or_equiv
_atom_site_thermal_displace_type
_atom_site_occupancy
_atom_site_type_symbol
FE1 0.5 0.0 0.0 0.00917 Uani 0.356(8) FE
NI2 0.5 0.0 0.0 0.00917 Uani 0.644(8) NI
FE3 0.23773(11) -0.0189(2) 0.28158(8) 0.01544 Uani 0.822(4) FE
NI4 0.23773(11) -0.0189(2) 0.28159(8) 0.01544 Uani 0.178(4) NI
O5 0.2770(2) 0.7466(3) 0.10199(14) 0.01179 Uani 1.0 O
O6 0.2539(3) 0.1896(3) 0.46032(14) 0.01254 Uani 1.0 O
O7 0.0676(2) 0.3185(3) 0.17842(15) 0.01296 Uani 1.0 O
O8 0.4698(3) 0.2775(3) 0.15973(16) 0.01405 Uani 1.0 O
P9 0.2596(3) 0.4306(3) 0.09730(15) 0.00857 Uani 1.0 P

loop_
_atom_type_symbol
FE
NI
O
P

loop_
_geom_angle_atom_site_label_1
_geom_angle_atom_site_label_2
_geom_angle_atom_site_label_3
_geom_angle_site_symmetry_1
_geom_angle_site_symmetry_3
_geom_angle
_geom_angle_publ_flag
O5 FE1 O5 1_545 -1_665 180.0 n
O5 FE1 O6 1_545 2_645 87.36(5) n
O5 FE1 O6 1_545 -2_565 92.64(5) n
O5 FE1 O8 1_545 1_555 84.05(6) n
O5 FE1 O8 1_545 -1_655 95.95(6) n
O5 FE1 O6 -1_665 2_645 92.64(5) n
O5 FE1 O6 -1_665 -2_565 87.36(5) n
O5 FE1 O8 -1_665 1_555 95.95(6) n
O5 FE1 O8 -1_665 -1_655 84.05(6) n
O6 FE1 O6 2_645 -2_565 180.0 n
O6 FE1 O8 2_645 1_555 110.14(5) n
O6 FE1 O8 2_645 -1_655 69.86(5) n
O6 FE1 O8 -2_565 1_555 69.86(5) n
O6 FE1 O8 -2_565 -1_655 110.14(5) n
O8 FE1 O8 1_555 -1_655 180.0 n
O5 NI2 O5 1_545 -1_665 180.0 n
O5 NI2 O6 1_545 2_645 87.36(5) n
O5 NI2 O6 1_545 -2_565 92.64(5) n
O5 NI2 O8 1_545 1_555 84.05(6) n
O5 NI2 O8 1_545 -1_655 95.95(6) n
O5 NI2 O6 -1_665 2_645 92.64(5) n
O5 NI2 O6 -1_665 -2_565 87.36(5) n
O5 NI2 O8 -1_665 1_555 95.95(6) n
O5 NI2 O8 -1_665 -1_655 84.05(6) n
O6 NI2 O6 2_645 -2_565 180.0 n
O6 NI2 O8 2_645 1_555 110.14(5) n
O6 NI2 O8 2_645 -1_655 69.86(5) n
O6 NI2 O8 -2_565 1_555 69.86(5) n
O6 NI2 O8 -2_565 -1_655 110.14(5) n
O8 NI2 O8 1_555 -1_655 180.0 n
O6 FE3 O7 1_555 2_545 91.53(6) n
O6 FE3 O8 1_555 2_645 86.08(6) n
O7 FE3 O8 2_545 2_645 121.47(6) n
O6 NI4 O7 1_555 2_545 91.53(6) n
O6 NI4 O8 1_555 2_645 86.08(6) n
O7 NI4 O8 2_545 2_645 121.47(6) n
FE1 O5 NI2 1_565 1_565 0.0 n
FE1 O5 P9 1_565 1_555 126.77(11) n
NI2 O5 P9 1_565 1_555 126.77(11) n
FE1 O6 NI2 2_655 2_655 0.0 n
FE1 O6 FE3 2_655 1_555 121.29(8) n
FE1 O6 NI4 2_655 1_555 121.29(8) n
FE1 O6 P9 2_655 -2_566 94.10(9) n
NI2 O6 FE3 2_655 1_555 121.29(8) n
NI2 O6 NI4 2_655 1_555 121.29(8) n
NI2 O6 P9 2_655 -2_566 94.10(9) n
FE3 O6 NI4 1_555 1_555 0.0 n
FE3 O6 P9 1_555 -2_566 130.20(9) n
NI4 O6 P9 1_555 -2_566 130.20(9) n
FE3 O7 NI4 2_555 2_555 0.0 n
FE3 O7 P9 2_555 1_555 131.93(9) n
NI4 O7 P9 2_555 1_555 131.93(9) n
FE1 O8 NI2 1_555 1_555 0.0 n
FE1 O8 FE3 1_555 2_655 115.58(7) n
FE1 O8 NI4 1_555 2_655 115.58(7) n
FE1 O8 P9 1_555 1_555 92.31(10) n
NI2 O8 FE3 1_555 2_655 115.58(7) n
NI2 O8 NI4 1_555 2_655 115.58(7) n
NI2 O8 P9 1_555 1_555 92.31(10) n
FE3 O8 NI4 2_655 2_655 0.0 n
FE3 O8 P9 2_655 1_555 124.73(9) n
NI4 O8 P9 2_655 1_555 124.73(9) n
O5 P9 O6 1_555 -2_565 113.63(12) n
O5 P9 O7 1_555 1_555 112.31(13) n
O5 P9 O8 1_555 1_555 112.82(13) n
O6 P9 O7 -2_565 1_555 112.08(11) n
O6 P9 O8 -2_565 1_555 102.49(12) n
O7 P9 O8 1_555 1_555 102.58(11) n

loop_
_geom_bond_atom_site_label_1
_geom_bond_atom_site_label_2
_geom_bond_site_symmetry_1
_geom_bond_site_symmetry_2
_geom_bond_distance
_geom_bond_publ_flag
FE1 O5 . 1_545 2.0911(14) n
FE1 O5 . -1_665 2.0911(14) n
FE1 O6 . 2_645 2.1135(14) n
FE1 O6 . -2_565 2.1135(14) n
FE1 O8 . 1_555 2.1201(16) n
FE1 O8 . -1_655 2.1201(16) n
FE1 P9 . 1_555 2.6950(16) n
FE1 P9 . -1_655 2.6950(16) n
NI2 O5 . 1_545 2.0911(14) n
NI2 O5 . -1_665 2.0911(14) n
NI2 O6 . 2_645 2.1135(14) n
NI2 O6 . -2_565 2.1135(14) n
NI2 O8 . 1_555 2.1201(16) n
NI2 O8 . -1_655 2.1201(16) n
NI2 P9 . 1_555 2.6950(16) n
NI2 P9 . -1_655 2.6950(16) n
FE3 O5 . 1_545 2.1804(17) n
FE3 O6 . 1_555 2.0974(17) n
FE3 O7 . 1_555 2.1637(16) n
FE3 O7 . 2_545 2.0312(16) n
FE3 O8 . 1_555 2.3526(17) n
FE3 O8 . 2_645 2.0800(18) n
FE3 P9 . 1_555 2.8579(17) n
NI4 O5 . 1_545 2.1804(17) n
NI4 O6 . 1_555 2.0973(17) n
NI4 O7 . 1_555 2.1637(16) n
NI4 O7 . 2_545 2.0312(16) n
NI4 O8 . 1_555 2.3527(17) n
NI4 O8 . 2_645 2.0800(18) n
NI4 P9 . 1_555 2.8580(17) n
O5 FE1 . 1_565 2.0911(14) n
O5 NI2 . 1_565 2.0911(14) n
O5 FE3 . 1_565 2.1804(17) n
O5 NI4 . 1_565 2.1804(17) n
O5 P9 . 1_555 1.496(2) n
O6 FE1 . 2_655 2.1135(14) n
O6 NI2 . 2_655 2.1135(14) n
O6 FE3 . 1_555 2.0974(17) n
O6 NI4 . 1_555 2.0973(17) n
O6 P9 . -2_566 1.5277(19) n
O7 FE3 . 1_555 2.1637(16) n
O7 FE3 . 2_555 2.0312(16) n
O7 NI4 . 1_555 2.1637(16) n
O7 NI4 . 2_555 2.0312(16) n
O7 P9 . 1_555 1.529(2) n
O8 FE1 . 1_555 2.1201(16) n
O8 NI2 . 1_555 2.1201(16) n
O8 FE3 . 1_555 2.3526(17) n
O8 FE3 . 2_655 2.0800(18) n
O8 NI4 . 1_555 2.3527(17) n
O8 NI4 . 2_655 2.0800(18) n
O8 P9 . 1_555 1.581(2) n
P9 FE1 . 1_555 2.6950(16) n
P9 NI2 . 1_555 2.6950(16) n
P9 FE3 . 1_555 2.8579(17) n
P9 NI4 . 1_555 2.8580(17) n
P9 O5 . 1_555 1.496(2) n
P9 O6 . -2_565 1.5277(19) n
P9 O7 . 1_555 1.529(2) n
P9 O8 . 1_555 1.581(2) n
